data_1540953
loop_
_publ_author_name
'Shamrai, V.F.'
'Leitus, G.M.'
'Musatenko, A.Yu.'

_publ_section_title
;
 Crystal structure of Mo6 S6 I2
;
_journal_name_full Kristallografiya
_journal_page_first 1289
_journal_page_last 1291
_journal_volume 33
_journal_year 1988
_chemical_formula_sum 'I1.76 Mo6 S5.96'
_chemical_name_systematic 'Mo6 S5.96 I1.76'
_space_group_IT_number 148
_symmetry_space_group_name_Hall '-P 3*'
_symmetry_space_group_name_H-M 'R -3 :R'
_cell_angle_alpha 94.42
_cell_angle_beta 94.42
_cell_angle_gamma 94.42
_cell_formula_units_Z 1
_cell_length_a 6.552
_cell_length_b 6.552
_cell_length_c 6.552
_cell_volume 278.622
_citation_journal_id_ASTM KRISAJ
_cod_data_source_file Shamrai_KRISAJ_1988_212.cif
_cod_data_source_block I1.76Mo6S5.96
_cod_original_cell_volume 278.6219
_cod_original_sg_symbol_Hall '-R 3 (-y+z,x+z,-x+y+z)'
_cod_database_code 1540953

loop_
_symmetry_equiv_pos_as_xyz
x,y,z
z,x,y
y,z,x
-x,-y,-z
-z,-x,-y
-y,-z,-x

loop_
_atom_site_label
_atom_site_type_symbol
_atom_site_fract_x
_atom_site_fract_y
_atom_site_fract_z
_atom_site_occupancy
_atom_site_U_iso_or_equiv
S1 S 0.13372 0.37743 0.71446 0.993 0.0
Mo1 Mo 0.40715 0.22058 0.54972 1 0.0
I1 I 0.17596 0.17596 0.17596 0.88 0.0
